data_7013554
loop_
_publ_author_name
'Murugesu, Muralee'
'Abboud, Khalil A.'
'Christou, George'

_publ_section_title
;
 Preparation and properties of new Fe6 and Fe8 clusters of iron(iii)
 with tripodal ligands
;
_journal_issue 23
_journal_name_full 'Dalton Transactions'
_journal_page_first 4552
_journal_paper_doi 10.1039/b310030h
_journal_year 2003
_chemical_formula_sum 'C89 H99 Fe8 N5 O33'
_chemical_formula_weight 2213.53
_chemical_name_systematic
;
?
;
_space_group_IT_number 14
_symmetry_cell_setting monoclinic
_symmetry_space_group_name_Hall '-P 2yn'
_symmetry_space_group_name_H-M 'P 1 21/n 1'
_atom_sites_solution_hydrogens geom
_atom_sites_solution_primary direct
_atom_sites_solution_secondary difmap
_audit_creation_method SHELXL-97
_cell_angle_alpha 90.00
_cell_angle_beta 105.881(2)
_cell_angle_gamma 90.00
_cell_formula_units_Z 4
_cell_length_a 18.1207(10)
_cell_length_b 27.2142(14)
_cell_length_c 19.3376(10)
_cell_measurement_reflns_used 130
_cell_measurement_temperature 173(2)
_cell_measurement_theta_max 28.0
_cell_measurement_theta_min 2.0
_cell_volume 9172.2(8)
_computing_cell_refinement 'Bruker SMART & SAINT (Bruker 1998)'
_computing_data_collection 'Bruker SMART (Bruker 1998)'
_computing_data_reduction 'Bruker SHELXTL (Bruker 2000)'
_computing_molecular_graphics 'Bruker SHELXTL'
_computing_publication_material 'Bruker SHELXTL'
_computing_structure_refinement 'Bruker SHELXTL'
_computing_structure_solution 'Bruker SHELXTL'
_diffrn_ambient_temperature 173(2)
_diffrn_measured_fraction_theta_full 0.994
_diffrn_measured_fraction_theta_max 0.994
_diffrn_measurement_device_type 'SMART CCD area detector'
_diffrn_measurement_method '\w scans'
_diffrn_radiation_monochromator graphite
_diffrn_radiation_source 'normal-focus sealed tube'
_diffrn_radiation_type MoK\a
_diffrn_radiation_wavelength 0.71073
_diffrn_reflns_av_R_equivalents 0.0487
_diffrn_reflns_av_sigmaI/netI 0.0480
_diffrn_reflns_limit_h_max 23
_diffrn_reflns_limit_h_min -22
_diffrn_reflns_limit_k_max 35
_diffrn_reflns_limit_k_min -35
_diffrn_reflns_limit_l_max 25
_diffrn_reflns_limit_l_min -24
_diffrn_reflns_number 80936
_diffrn_reflns_theta_full 27.50
_diffrn_reflns_theta_max 27.50
_diffrn_reflns_theta_min 1.81
_diffrn_standards_decay_% 0
_diffrn_standards_number 0
_exptl_absorpt_coefficient_mu 1.316
_exptl_absorpt_correction_T_max 0.9039
_exptl_absorpt_correction_T_min 0.7290
_exptl_absorpt_correction_type integration
_exptl_absorpt_process_details 'based on measured indexed crystal faces, SHELXTL (Bruker 1998)'
_exptl_crystal_colour orange
_exptl_crystal_density_diffrn 1.603
_exptl_crystal_density_meas 0
_exptl_crystal_density_method 'not measured'
_exptl_crystal_description plates
_exptl_crystal_F_000 4560
_exptl_crystal_size_max 0.34
_exptl_crystal_size_mid 0.13
_exptl_crystal_size_min 0.08
_refine_diff_density_max 0.643
_refine_diff_density_min -0.388
_refine_diff_density_rms 0.068
_refine_ls_extinction_coef 0.000030(14)
_refine_ls_extinction_expression Fc^*^=kFc[1+0.001xFc^2^\l^3^/sin(2\q)]^-1/4^
_refine_ls_extinction_method SHELXL
_refine_ls_goodness_of_fit_ref 1.136
_refine_ls_hydrogen_treatment mixed
_refine_ls_matrix_type full
_refine_ls_number_parameters 1220
_refine_ls_number_reflns 20947
_refine_ls_number_restraints 0
_refine_ls_restrained_S_all 1.136
_refine_ls_R_factor_all 0.0741
_refine_ls_R_factor_gt 0.0518
_refine_ls_shift/su_max 0.002
_refine_ls_shift/su_mean 0.000
_refine_ls_structure_factor_coef Fsqd
_refine_ls_weighting_details 'calc w=1/[\s^2^(Fo^2^)+(0.0242P)^2^+10.0305P] where P=(Fo^2^+2Fc^2^)/3'
_refine_ls_weighting_scheme calc
_refine_ls_wR_factor_gt 0.0908
_refine_ls_wR_factor_ref 0.0965
_reflns_number_gt 16785
_reflns_number_total 20947
_reflns_threshold_expression 'I > 2\s(I)'
_cod_data_source_file b310030h.txt
_cod_data_source_block xm41
_cod_depositor_comments
;
The following automatic conversions were performed:
'_symmetry_cell_setting' value 'Monoclinic' changed to 'monoclinic'
according to '/home/saulius/struct/CIF-dictionaries/cif_core.dic'
dictionary named 'cif_core.dic' version 2.4.1 from 2010-06-29.

Automatic conversion script
Id: cif_fix_enum 1527 2010-12-29 10:47:43Z saulius 
;
_cod_original_sg_symbol_H-M P2(1)/n
_cod_database_code 7013554

loop_
_symmetry_equiv_pos_as_xyz
'x, y, z'
'-x+1/2, y+1/2, -z+1/2'
'-x, -y, -z'
'x-1/2, -y-1/2, z-1/2'

loop_
_atom_site_label
_atom_site_type_symbol
_atom_site_fract_x
_atom_site_fract_y
_atom_site_fract_z
_atom_site_U_iso_or_equiv
_atom_site_adp_type
_atom_site_occupancy
_atom_site_symmetry_multiplicity
_atom_site_calc_flag
_atom_site_refinement_flags
_atom_site_disorder_assembly
_atom_site_disorder_group
Fe1 Fe 0.72258(2) -0.738845(16) 0.16456(2) 0.02417(10) Uani 1 1 d . . .
Fe2 Fe 0.61487(2) -0.668854(16) 0.20618(2) 0.02217(10) Uani 1 1 d . . .
Fe3 Fe 0.73064(2) -0.676266(16) 0.34374(2) 0.02337(10) Uani 1 1 d . . .
Fe4 Fe 0.66565(3) -0.783192(16) 0.31816(2) 0.02551(10) Uani 1 1 d . . .
Fe5 Fe 0.51448(2) -0.709801(16) 0.29037(2) 0.02477(10) Uani 1 1 d . . .
Fe6 Fe 0.61108(2) -0.599827(16) 0.37007(2) 0.02246(10) Uani 1 1 d . . .
Fe7 Fe 0.66372(2) -0.564134(16) 0.22350(2) 0.02201(10) Uani 1 1 d . . .
Fe8 Fe 0.82569(2) -0.642204(16) 0.23892(2) 0.02216(10) Uani 1 1 d . . .
O1 O 0.69865(13) -0.79134(8) 0.22836(11) 0.0294(5) Uani 1 1 d . . .
O2 O 0.74872(12) -0.70400(8) 0.07884(11) 0.0304(5) Uani 1 1 d . . .
O3 O 0.61684(11) -0.71355(8) 0.12864(11) 0.0270(5) Uani 1 1 d . . .
O4 O 0.73270(11) -0.68317(7) 0.22897(10) 0.0224(4) Uani 1 1 d . . .
O5 O 0.82930(12) -0.76530(8) 0.18820(12) 0.0323(5) Uani 1 1 d . . .
O6 O 0.60623(12) -0.60981(7) 0.14823(10) 0.0258(5) Uani 1 1 d . . .
O7 O 0.50552(11) -0.67712(8) 0.19660(11) 0.0267(5) Uani 1 1 d . . .
O8 O 0.62137(11) -0.71678(7) 0.29045(11) 0.0231(4) Uani 1 1 d . . .
O9 O 0.65057(11) -0.61795(7) 0.28578(10) 0.0220(4) Uani 1 1 d . . .
O10 O 0.68543(12) -0.65081(8) 0.41586(10) 0.0260(5) Uani 1 1 d . . .
O11 O 0.75844(12) -0.74481(8) 0.35907(11) 0.0278(5) Uani 1 1 d . . .
O12 O 0.81796(11) -0.63683(8) 0.33822(10) 0.0247(5) Uani 1 1 d . . .
O13 O 0.62857(13) -0.78123(8) 0.41151(12) 0.0330(5) Uani 1 1 d . . .
O14 O 0.71413(13) -0.84557(8) 0.36117(12) 0.0343(5) Uani 1 1 d . . .
O15 O 0.57023(12) -0.82253(8) 0.26954(12) 0.0331(5) Uani 1 1 d . . .
O16 O 0.46828(12) -0.77285(8) 0.23503(12) 0.0327(5) Uani 1 1 d . . .
O17 O 0.51124(13) -0.74806(8) 0.37711(12) 0.0346(5) Uani 1 1 d . . .
O18 O 0.52736(12) -0.64920(8) 0.34919(11) 0.0280(5) Uani 1 1 d . . .
O19 O 0.53093(12) -0.55185(8) 0.31234(11) 0.0289(5) Uani 1 1 d . . .
O20 O 0.58945(12) -0.57941(8) 0.45955(11) 0.0293(5) Uani 1 1 d . . .
O21 O 0.69533(12) -0.54622(8) 0.39597(11) 0.0303(5) Uani 1 1 d . . .
O22 O 0.56131(12) -0.52874(8) 0.21277(11) 0.0302(5) Uani 1 1 d . . .
O23 O 0.71619(13) -0.51395(8) 0.29617(11) 0.0312(5) Uani 1 1 d . . .
O24 O 0.76646(11) -0.58027(7) 0.21074(11) 0.0252(5) Uani 1 1 d . . .
O25 O 0.92478(11) -0.60559(8) 0.26016(11) 0.0280(5) Uani 1 1 d . . .
O26 O 0.83111(13) -0.64671(8) 0.13598(11) 0.0330(5) Uani 1 1 d . . .
O27 O 0.89241(12) -0.70543(8) 0.25913(12) 0.0321(5) Uani 1 1 d . . .
O28 O 0.79016(16) -0.85709(10) 0.47299(14) 0.0518(7) Uani 1 1 d . . .
O29 O 0.65685(18) -0.56850(11) 0.57315(14) 0.0612(8) Uani 1 1 d . . .
O30 O 1.01871(13) -0.63560(9) 0.35066(13) 0.0382(6) Uani 1 1 d . . .
O31 O 0.61526(19) -0.43991(10) 0.00891(14) 0.0578(8) Uani 1 1 d . . .
H31 H 0.6469 -0.4176 0.0074 0.087 Uiso 1 1 calc R . .
O32 O 0.64960(14) -0.81600(9) -0.08520(12) 0.0376(6) Uani 1 1 d . . .
H32 H 0.6081 -0.8287 -0.1087 0.056 Uiso 1 1 calc R . .
O33 O 0.27014(15) -0.68238(11) 0.35553(15) 0.0538(7) Uani 1 1 d . . .
H33 H 0.2286 -0.6859 0.3663 0.081 Uiso 1 1 calc R . .
N1 N 0.66785(15) -0.79625(10) 0.08151(14) 0.0299(6) Uani 1 1 d . . .
N2 N 0.39185(14) -0.68373(10) 0.26067(15) 0.0300(6) Uani 1 1 d . . .
N3 N 0.65916(14) -0.52040(9) 0.12252(13) 0.0264(6) Uani 1 1 d . . .
N4 N 0.83029(15) -0.68344(10) 0.46368(14) 0.0288(6) Uani 1 1 d . . .
N5 N 0.2888(3) -0.2905(3) 0.3354(4) 0.147(3) Uani 1 1 d . . .
C1 C 0.6445(2) -0.83722(13) 0.12279(19) 0.0393(9) Uani 1 1 d . . .
H1B H 0.6464 -0.8689 0.0981 0.047 Uiso 1 1 calc R . .
H1A H 0.5912 -0.8319 0.1252 0.047 Uiso 1 1 calc R . .
C2 C 0.6979(2) -0.83880(12) 0.19735(18) 0.0346(8) Uani 1 1 d . . .
H2B H 0.6801 -0.8636 0.2267 0.042 Uiso 1 1 calc R . .
H2A H 0.7502 -0.8479 0.1955 0.042 Uiso 1 1 calc R . .
C3 C 0.60004(18) -0.77106(13) 0.03438(17) 0.0324(8) Uani 1 1 d . . .
H3B H 0.5639 -0.7958 0.0063 0.039 Uiso 1 1 calc R . .
H3A H 0.6165 -0.7495 0.0001 0.039 Uiso 1 1 calc R . .
C4 C 0.55992(18) -0.74058(13) 0.07898(18) 0.0337(8) Uani 1 1 d . . .
H4B H 0.5224 -0.7181 0.0476 0.040 Uiso 1 1 calc R . .
H4A H 0.5323 -0.7622 0.1046 0.040 Uiso 1 1 calc R . .
C5 C 0.72066(19) -0.81451(13) 0.04063(18) 0.0337(8) Uani 1 1 d . . .
H5B H 0.7617 -0.8340 0.0736 0.040 Uiso 1 1 calc R . .
H5A H 0.7452 -0.7859 0.0244 0.040 Uiso 1 1 calc R . .
C6 C 0.6837(2) -0.84587(13) -0.02426(18) 0.0384(8) Uani 1 1 d . . .
H6B H 0.7230 -0.8674 -0.0354 0.046 Uiso 1 1 calc R . .
H6A H 0.6440 -0.8670 -0.0133 0.046 Uiso 1 1 calc R . .
C7 C 0.34221(18) -0.72028(13) 0.2849(2) 0.0351(8) Uani 1 1 d . . .
H7B H 0.3700 -0.7313 0.3339 0.042 Uiso 1 1 calc R . .
H7A H 0.3360 -0.7493 0.2530 0.042 Uiso 1 1 calc R . .
C8 C 0.2634(2) -0.70342(14) 0.28652(19) 0.0383(8) Uani 1 1 d . . .
H8B H 0.2436 -0.6787 0.2484 0.046 Uiso 1 1 calc R . .
H8A H 0.2276 -0.7316 0.2783 0.046 Uiso 1 1 calc R . .
C9 C 0.39446(18) -0.63541(12) 0.29736(18) 0.0321(7) Uani 1 1 d . . .
H9B H 0.3446 -0.6288 0.3073 0.039 Uiso 1 1 calc R . .
H9A H 0.4043 -0.6089 0.2660 0.039 Uiso 1 1 calc R . .
C10 C 0.45738(17) -0.63642(13) 0.36670(18) 0.0310(7) Uani 1 1 d . . .
H10B H 0.4625 -0.6038 0.3903 0.037 Uiso 1 1 calc R . .
H10A H 0.4457 -0.6610 0.3999 0.037 Uiso 1 1 calc R . .
C11 C 0.37040(18) -0.67820(14) 0.18145(18) 0.0367(8) Uani 1 1 d . . .
H11B H 0.3237 -0.6577 0.1656 0.044 Uiso 1 1 calc R . .
H11A H 0.3590 -0.7109 0.1584 0.044 Uiso 1 1 calc R . .
C12 C 0.43605(18) -0.65415(13) 0.15836(18) 0.0352(8) Uani 1 1 d . . .
H12B H 0.4281 -0.6583 0.1060 0.042 Uiso 1 1 calc R . .
H12A H 0.4381 -0.6186 0.1693 0.042 Uiso 1 1 calc R . .
C13 C 0.73328(18) -0.53020(12) 0.10550(17) 0.0305(7) Uani 1 1 d . . .
H13B H 0.7484 -0.5011 0.0819 0.037 Uiso 1 1 calc R . .
H13A H 0.7273 -0.5584 0.0720 0.037 Uiso 1 1 calc R . .
C14 C 0.79456(18) -0.54157(12) 0.17416(17) 0.0292(7) Uani 1 1 d . . .
H14B H 0.8423 -0.5521 0.1630 0.035 Uiso 1 1 calc R . .
H14A H 0.8059 -0.5119 0.2050 0.035 Uiso 1 1 calc R . .
C15 C 0.59364(19) -0.54270(12) 0.06776(17) 0.0315(7) Uani 1 1 d . . .
H15B H 0.5963 -0.5333 0.0190 0.038 Uiso 1 1 calc R . .
H15A H 0.5448 -0.5301 0.0744 0.038 Uiso 1 1 calc R . .
C16 C 0.5957(2) -0.59841(12) 0.07461(16) 0.0339(8) Uani 1 1 d . . .
H16B H 0.5470 -0.6127 0.0451 0.041 Uiso 1 1 calc R . .
H16A H 0.6384 -0.6120 0.0578 0.041 Uiso 1 1 calc R . .
C17 C 0.6491(2) -0.46664(12) 0.13486(18) 0.0334(8) Uani 1 1 d . . .
H17B H 0.7004 -0.4511 0.1462 0.040 Uiso 1 1 calc R . .
H17A H 0.6303 -0.4634 0.1781 0.040 Uiso 1 1 calc R . .
C18 C 0.5963(2) -0.43738(15) 0.0755(2) 0.0482(10) Uani 1 1 d . . .
H18B H 0.5432 -0.4495 0.0682 0.058 Uiso 1 1 calc R . .
H18A H 0.5976 -0.4026 0.0906 0.058 Uiso 1 1 calc R . .
C19 C 0.84400(19) -0.73655(12) 0.47448(17) 0.0329(8) Uani 1 1 d . . .
H19B H 0.8074 -0.7509 0.4986 0.040 Uiso 1 1 calc R . .
H19A H 0.8968 -0.7426 0.5049 0.040 Uiso 1 1 calc R . .
C20 C 0.83317(18) -0.75961(12) 0.40161(17) 0.0312(7) Uani 1 1 d . . .
H20B H 0.8732 -0.7480 0.3794 0.037 Uiso 1 1 calc R . .
H20A H 0.8363 -0.7959 0.4057 0.037 Uiso 1 1 calc R . .
C21 C 0.79453(19) -0.66117(13) 0.51584(17) 0.0338(8) Uani 1 1 d . . .
H21B H 0.8075 -0.6258 0.5215 0.041 Uiso 1 1 calc R . .
H21A H 0.8139 -0.6773 0.5633 0.041 Uiso 1 1 calc R . .
C22 C 0.70842(19) -0.66764(13) 0.48854(16) 0.0319(7) Uani 1 1 d . . .
H22B H 0.6946 -0.7027 0.4909 0.038 Uiso 1 1 calc R . .
H22A H 0.6824 -0.6483 0.5183 0.038 Uiso 1 1 calc R . .
C23 C 0.89686(18) -0.65612(12) 0.45434(18) 0.0319(7) Uani 1 1 d . . .
H23B H 0.9306 -0.6782 0.4360 0.038 Uiso 1 1 calc R . .
H23A H 0.9269 -0.6424 0.5010 0.038 Uiso 1 1 calc R . .
C24 C 0.86723(18) -0.61500(12) 0.40116(16) 0.0279(7) Uani 1 1 d . . .
H24B H 0.8385 -0.5907 0.4218 0.033 Uiso 1 1 calc R . .
H24A H 0.9105 -0.5980 0.3893 0.033 Uiso 1 1 calc R . .
C25 C 0.88609(18) -0.74853(12) 0.23599(17) 0.0285(7) Uani 1 1 d . . .
C26 C 0.9510(2) -0.78316(13) 0.26717(19) 0.0349(8) Uani 1 1 d . . .
C27 C 1.0180(2) -0.76537(16) 0.3125(2) 0.0570(12) Uani 1 1 d . . .
H27A H 1.0229 -0.7312 0.3230 0.068 Uiso 1 1 calc R . .
C28 C 1.0782(3) -0.7968(2) 0.3431(3) 0.0867(19) Uani 1 1 d . . .
H28A H 1.1248 -0.7842 0.3734 0.104 Uiso 1 1 calc R . .
C29 C 1.0702(3) -0.8464(2) 0.3293(3) 0.0873(19) Uani 1 1 d . . .
H29A H 1.1110 -0.8681 0.3510 0.105 Uiso 1 1 calc R . .
C30 C 1.0037(3) -0.86460(18) 0.2845(3) 0.0752(15) Uani 1 1 d . . .
H30A H 0.9986 -0.8989 0.2754 0.090 Uiso 1 1 calc R . .
C31 C 0.9437(2) -0.83314(14) 0.2523(2) 0.0515(10) Uani 1 1 d . . .
H31A H 0.8981 -0.8457 0.2204 0.062 Uiso 1 1 calc R . .
C32 C 0.79658(17) -0.67041(11) 0.08025(17) 0.0264(7) Uani 1 1 d . . .
C33 C 0.81581(18) -0.65723(12) 0.01190(16) 0.0290(7) Uani 1 1 d . . .
C34 C 0.8710(2) -0.62222(14) 0.0127(2) 0.0465(10) Uani 1 1 d . . .
H34A H 0.8940 -0.6050 0.0560 0.056 Uiso 1 1 calc R . .
C35 C 0.8932(3) -0.61181(16) -0.0487(2) 0.0545(11) Uani 1 1 d . . .
H35A H 0.9314 -0.5877 -0.0474 0.065 Uiso 1 1 calc R . .
C36 C 0.8600(2) -0.63639(15) -0.1114(2) 0.0473(10) Uani 1 1 d . . .
H36A H 0.8756 -0.6296 -0.1535 0.057 Uiso 1 1 calc R . .
C37 C 0.8042(2) -0.67080(15) -0.11313(19) 0.0453(9) Uani 1 1 d . . .
H37A H 0.7804 -0.6872 -0.1569 0.054 Uiso 1 1 calc R . .
C38 C 0.7821(2) -0.68189(14) -0.05171(18) 0.0381(8) Uani 1 1 d . . .
H38A H 0.7441 -0.7062 -0.0532 0.046 Uiso 1 1 calc R . .
C39 C 0.50011(19) -0.81441(12) 0.24206(17) 0.0290(7) Uani 1 1 d . . .
C40 C 0.45024(19) -0.85879(12) 0.21652(17) 0.0308(7) Uani 1 1 d . . .
C41 C 0.3711(2) -0.85504(13) 0.20067(17) 0.0350(8) Uani 1 1 d . . .
H41A H 0.3480 -0.8241 0.2035 0.042 Uiso 1 1 calc R . .
C42 C 0.3254(2) -0.89668(14) 0.18063(19) 0.0438(9) Uani 1 1 d . . .
H42A H 0.2712 -0.8941 0.1694 0.053 Uiso 1 1 calc R . .
C43 C 0.3589(2) -0.94125(15) 0.1772(2) 0.0496(10) Uani 1 1 d . . .
H43A H 0.3277 -0.9696 0.1636 0.060 Uiso 1 1 calc R . .
C44 C 0.4372(3) -0.94561(15) 0.1932(2) 0.0543(11) Uani 1 1 d . . .
H44A H 0.4600 -0.9768 0.1914 0.065 Uiso 1 1 calc R . .
C45 C 0.4828(2) -0.90419(13) 0.2120(2) 0.0445(9) Uani 1 1 d . . .
H45A H 0.5369 -0.9070 0.2220 0.053 Uiso 1 1 calc R . .
C46 C 0.62142(19) -0.55150(14) 0.51385(18) 0.0360(8) Uani 1 1 d . . .
C47 C 0.6148(2) -0.49757(14) 0.50401(19) 0.0370(8) Uani 1 1 d . . .
C48 C 0.6573(2) -0.46679(15) 0.5583(2) 0.0464(10) Uani 1 1 d . . .
H48A H 0.6877 -0.4804 0.6021 0.056 Uiso 1 1 calc R . .
C49 C 0.6549(3) -0.41703(17) 0.5481(3) 0.0593(12) Uani 1 1 d . . .
H49A H 0.6844 -0.3962 0.5847 0.071 Uiso 1 1 calc R . .
C50 C 0.6098(3) -0.39654(17) 0.4849(3) 0.0659(13) Uani 1 1 d . . .
H50A H 0.6085 -0.3619 0.4783 0.079 Uiso 1 1 calc R . .
C51 C 0.5670(3) -0.42699(16) 0.4319(3) 0.0675(14) Uani 1 1 d . . .
H51A H 0.5358 -0.4135 0.3883 0.081 Uiso 1 1 calc R . .
C52 C 0.5696(2) -0.47727(15) 0.4425(2) 0.0509(10) Uani 1 1 d . . .
H52A H 0.5393 -0.4981 0.4063 0.061 Uiso 1 1 calc R . .
C53 C 0.73223(18) -0.51987(11) 0.36387(17) 0.0279(7) Uani 1 1 d . . .
C54 C 0.80206(18) -0.49423(11) 0.40948(17) 0.0281(7) Uani 1 1 d . . .
C55 C 0.8573(2) -0.47581(12) 0.37921(19) 0.0359(8) Uani 1 1 d . . .
H55A H 0.8491 -0.4764 0.3285 0.043 Uiso 1 1 calc R . .
C56 C 0.9248(2) -0.45648(14) 0.4232(2) 0.0452(9) Uani 1 1 d . . .
H56A H 0.9633 -0.4446 0.4025 0.054 Uiso 1 1 calc R . .
C57 C 0.9363(2) -0.45436(13) 0.4963(2) 0.0437(9) Uani 1 1 d . . .
H57A H 0.9821 -0.4404 0.5260 0.052 Uiso 1 1 calc R . .
C58 C 0.8817(2) -0.47233(14) 0.5264(2) 0.0426(9) Uani 1 1 d . . .
H58A H 0.8898 -0.4707 0.5770 0.051 Uiso 1 1 calc R . .
C59 C 0.8149(2) -0.49284(13) 0.48391(19) 0.0365(8) Uani 1 1 d . . .
H59A H 0.7778 -0.5060 0.5053 0.044 Uiso 1 1 calc R . .
C60 C 0.51696(17) -0.53015(11) 0.25257(16) 0.0256(7) Uani 1 1 d . . .
C61 C 0.44092(18) -0.50493(11) 0.22613(17) 0.0275(7) Uani 1 1 d . . .
C62 C 0.40090(19) -0.48999(13) 0.27452(19) 0.0351(8) Uani 1 1 d . . .
H62A H 0.4210 -0.4966 0.3244 0.042 Uiso 1 1 calc R . .
C63 C 0.3320(2) -0.46559(14) 0.2500(2) 0.0442(9) Uani 1 1 d . . .
H63A H 0.3055 -0.4546 0.2832 0.053 Uiso 1 1 calc R . .
C64 C 0.3012(2) -0.45708(14) 0.1775(2) 0.0460(10) Uani 1 1 d . . .
H64A H 0.2539 -0.4401 0.1610 0.055 Uiso 1 1 calc R . .
C65 C 0.3390(2) -0.47316(15) 0.1289(2) 0.0483(10) Uani 1 1 d . . .
H65A H 0.3170 -0.4679 0.0789 0.058 Uiso 1 1 calc R . .
C66 C 0.4091(2) -0.49698(13) 0.15268(19) 0.0379(8) Uani 1 1 d . . .
H66A H 0.4353 -0.5078 0.1191 0.046 Uiso 1 1 calc R . .
C67 C 0.7314(2) -0.86640(12) 0.4245(2) 0.0362(8) Uani 1 1 d . . .
C68 C 0.6788(2) -0.90608(13) 0.4355(2) 0.0387(8) Uani 1 1 d . . .
C69 C 0.6982(2) -0.93393(13) 0.4990(2) 0.0410(9) Uani 1 1 d . . .
H69A H 0.7431 -0.9262 0.5362 0.049 Uiso 1 1 calc R . .
C70 C 0.6520(2) -0.97248(15) 0.5073(2) 0.0475(10) Uani 1 1 d . . .
H70A H 0.6659 -0.9918 0.5498 0.057 Uiso 1 1 calc R . .
C71 C 0.5855(2) -0.98321(14) 0.4542(2) 0.0486(10) Uani 1 1 d . . .
H71A H 0.5538 -1.0098 0.4603 0.058 Uiso 1 1 calc R . .
C72 C 0.5653(3) -0.95516(16) 0.3924(2) 0.0582(12) Uani 1 1 d . . .
H72A H 0.5195 -0.9622 0.3560 0.070 Uiso 1 1 calc R . .
C73 C 0.6125(2) -0.91655(14) 0.3835(2) 0.0478(10) Uani 1 1 d . . .
H73A H 0.5984 -0.8973 0.3409 0.057 Uiso 1 1 calc R . .
C74 C 0.56578(19) -0.76909(12) 0.42263(18) 0.0303(7) Uani 1 1 d . . .
C75 C 0.5527(2) -0.78023(13) 0.49433(18) 0.0339(8) Uani 1 1 d . . .
C76 C 0.4872(2) -0.76261(14) 0.5109(2) 0.0442(9) Uani 1 1 d . . .
H76A H 0.4504 -0.7442 0.4761 0.053 Uiso 1 1 calc R . .
C77 C 0.4757(3) -0.77171(16) 0.5772(2) 0.0543(11) Uani 1 1 d . . .
H77A H 0.4322 -0.7583 0.5888 0.065 Uiso 1 1 calc R . .
C78 C 0.5269(3) -0.80004(16) 0.6266(2) 0.0560(12) Uani 1 1 d . . .
H78A H 0.5180 -0.8070 0.6719 0.067 Uiso 1 1 calc R . .
C79 C 0.5914(3) -0.81855(17) 0.6105(2) 0.0583(12) Uani 1 1 d . . .
H79A H 0.6265 -0.8384 0.6446 0.070 Uiso 1 1 calc R . .
C80 C 0.6053(2) -0.80828(15) 0.5447(2) 0.0458(9) Uani 1 1 d . . .
H80A H 0.6503 -0.8203 0.5343 0.055 Uiso 1 1 calc R . .
C81 C 0.99581(18) -0.61276(12) 0.29361(17) 0.0280(7) Uani 1 1 d . . .
C82 C 1.05299(18) -0.59031(12) 0.25931(17) 0.0290(7) Uani 1 1 d . . .
C83 C 1.0294(2) -0.57221(15) 0.1898(2) 0.0444(9) Uani 1 1 d . . .
H83A H 0.9765 -0.5727 0.1643 0.053 Uiso 1 1 calc R . .
C84 C 1.0828(2) -0.55338(19) 0.1573(2) 0.0611(13) Uani 1 1 d . . .
H84A H 1.0665 -0.5412 0.1095 0.073 Uiso 1 1 calc R . .
C85 C 1.1596(2) -0.55234(15) 0.1942(2) 0.0470(10) Uani 1 1 d . . .
H85A H 1.1961 -0.5398 0.1717 0.056 Uiso 1 1 calc R . .
C86 C 1.1831(2) -0.56933(13) 0.2631(2) 0.0393(8) Uani 1 1 d . . .
H86A H 1.2358 -0.5681 0.2888 0.047 Uiso 1 1 calc R . .
C87 C 1.13032(18) -0.58832(12) 0.29547(19) 0.0342(8) Uani 1 1 d . . .
H87A H 1.1473 -0.6002 0.3434 0.041 Uiso 1 1 calc R . .
C88 C 0.3441(4) -0.3118(2) 0.3492(3) 0.0821(18) Uani 1 1 d . . .
C89 C 0.4143(4) -0.3375(2) 0.3708(4) 0.109(2) Uani 1 1 d . . .
H89C H 0.4123 -0.3660 0.3394 0.163 Uiso 1 1 calc R . .
H89B H 0.4230 -0.3486 0.4206 0.163 Uiso 1 1 calc R . .
H89A H 0.4562 -0.3157 0.3674 0.163 Uiso 1 1 calc R . .

loop_
_atom_site_aniso_label
_atom_site_aniso_U_11
_atom_site_aniso_U_22
_atom_site_aniso_U_33
_atom_site_aniso_U_23
_atom_site_aniso_U_13
_atom_site_aniso_U_12
Fe1 0.0223(2) 0.0255(2) 0.0248(2) -0.00330(18) 0.00668(18) -0.00208(18)
Fe2 0.0201(2) 0.0241(2) 0.0221(2) -0.00003(17) 0.00550(17) -0.00146(17)
Fe3 0.0216(2) 0.0251(2) 0.0239(2) 0.00101(18) 0.00693(18) 0.00053(18)
Fe4 0.0259(2) 0.0241(2) 0.0271(2) 0.00176(18) 0.00811(19) -0.00069(18)
Fe5 0.0216(2) 0.0250(2) 0.0288(2) 0.00060(19) 0.00878(19) -0.00206(18)
Fe6 0.0210(2) 0.0248(2) 0.0218(2) -0.00011(17) 0.00610(17) 0.00017(17)
Fe7 0.0209(2) 0.0236(2) 0.0216(2) 0.00165(17) 0.00591(17) -0.00049(17)
Fe8 0.0192(2) 0.0251(2) 0.0224(2) -0.00091(17) 0.00613(17) -0.00142(17)
O1 0.0359(13) 0.0242(11) 0.0303(12) -0.0013(9) 0.0129(10) -0.0012(10)
O2 0.0309(12) 0.0339(13) 0.0268(12) -0.0010(10) 0.0083(10) -0.0083(10)
O3 0.0225(11) 0.0313(12) 0.0261(11) -0.0059(9) 0.0048(9) -0.0039(9)
O4 0.0192(10) 0.0244(11) 0.0239(11) -0.0011(8) 0.0066(8) -0.0016(8)
O5 0.0264(12) 0.0338(13) 0.0352(13) -0.0063(10) 0.0058(10) 0.0009(10)
O6 0.0282(12) 0.0275(12) 0.0199(11) 0.0025(9) 0.0037(9) -0.0020(9)
O7 0.0194(11) 0.0300(12) 0.0297(12) 0.0035(9) 0.0053(9) -0.0004(9)
O8 0.0233(11) 0.0226(11) 0.0244(11) 0.0009(9) 0.0083(9) -0.0004(8)
O9 0.0197(10) 0.0235(11) 0.0232(11) 0.0013(8) 0.0063(8) 0.0000(8)
O10 0.0267(11) 0.0318(12) 0.0199(11) 0.0031(9) 0.0070(9) 0.0043(9)
O11 0.0263(12) 0.0273(12) 0.0284(12) 0.0010(9) 0.0052(9) -0.0001(9)
O12 0.0220(11) 0.0298(12) 0.0208(10) -0.0026(9) 0.0035(9) -0.0027(9)
O13 0.0332(13) 0.0358(13) 0.0327(13) 0.0043(10) 0.0136(10) 0.0020(10)
O14 0.0389(14) 0.0280(12) 0.0370(13) 0.0050(10) 0.0122(11) 0.0044(10)
O15 0.0274(12) 0.0271(12) 0.0436(14) -0.0026(10) 0.0075(10) -0.0035(10)
O16 0.0292(12) 0.0304(13) 0.0373(13) -0.0022(10) 0.0068(10) -0.0031(10)
O17 0.0312(13) 0.0366(13) 0.0380(13) 0.0088(11) 0.0131(11) 0.0000(10)
O18 0.0211(11) 0.0308(12) 0.0334(12) -0.0036(10) 0.0099(9) -0.0011(9)
O19 0.0283(12) 0.0331(12) 0.0256(12) 0.0032(9) 0.0079(9) 0.0058(10)
O20 0.0285(12) 0.0351(13) 0.0257(12) -0.0035(10) 0.0094(10) -0.0016(10)
O21 0.0284(12) 0.0341(13) 0.0291(12) -0.0045(10) 0.0089(10) -0.0067(10)
O22 0.0257(12) 0.0346(13) 0.0314(12) 0.0070(10) 0.0098(10) 0.0058(10)
O23 0.0363(13) 0.0292(12) 0.0279(12) -0.0024(9) 0.0083(10) -0.0040(10)
O24 0.0231(11) 0.0276(11) 0.0266(11) 0.0073(9) 0.0098(9) -0.0018(9)
O25 0.0202(11) 0.0305(12) 0.0315(12) -0.0007(9) 0.0040(9) -0.0033(9)
O26 0.0344(13) 0.0426(14) 0.0247(12) -0.0063(10) 0.0126(10) -0.0108(11)
O27 0.0253(12) 0.0288(12) 0.0407(13) -0.0026(10) 0.0067(10) 0.0026(9)
O28 0.0563(18) 0.0480(17) 0.0437(16) 0.0068(13) 0.0011(14) -0.0047(14)
O29 0.076(2) 0.0628(19) 0.0327(15) -0.0050(14) -0.0047(14) 0.0164(16)
O30 0.0277(13) 0.0497(15) 0.0357(13) 0.0087(12) 0.0059(10) -0.0011(11)
O31 0.081(2) 0.0479(18) 0.0401(16) 0.0075(13) 0.0086(15) -0.0110(15)
O32 0.0361(14) 0.0447(15) 0.0300(13) -0.0056(11) 0.0056(10) -0.0036(11)
O33 0.0456(17) 0.0670(19) 0.0551(17) -0.0206(15) 0.0244(14) -0.0106(15)
N1 0.0297(15) 0.0330(15) 0.0270(14) -0.0046(12) 0.0080(12) -0.0046(12)
N2 0.0222(14) 0.0319(15) 0.0359(15) -0.0015(12) 0.0081(12) -0.0032(11)
N3 0.0249(14) 0.0279(14) 0.0257(14) 0.0056(11) 0.0056(11) 0.0005(11)
N4 0.0258(14) 0.0329(15) 0.0268(14) 0.0022(11) 0.0059(11) 0.0032(11)
N5 0.076(4) 0.159(6) 0.170(6) 0.117(5) -0.024(4) -0.038(4)
C1 0.051(2) 0.0307(19) 0.039(2) -0.0073(15) 0.0179(17) -0.0136(16)
C2 0.049(2) 0.0236(17) 0.0356(19) -0.0024(14) 0.0184(16) -0.0014(15)
C3 0.0281(17) 0.0382(19) 0.0281(17) -0.0089(14) 0.0034(14) -0.0055(14)
C4 0.0226(17) 0.042(2) 0.0325(18) -0.0097(15) 0.0005(14) -0.0053(14)
C5 0.0348(19) 0.0354(19) 0.0315(18) -0.0052(15) 0.0101(15) 0.0022(15)
C6 0.048(2) 0.035(2) 0.0325(19) -0.0060(15) 0.0110(16) 0.0018(16)
C7 0.0266(18) 0.0346(19) 0.047(2) -0.0016(16) 0.0147(16) -0.0064(14)
C8 0.0320(19) 0.043(2) 0.042(2) -0.0102(17) 0.0140(16) -0.0062(16)
C9 0.0232(17) 0.0290(17) 0.047(2) -0.0028(15) 0.0140(15) 0.0007(13)
C10 0.0226(16) 0.0356(19) 0.0383(19) -0.0060(15) 0.0142(14) -0.0033(14)
C11 0.0216(17) 0.048(2) 0.038(2) -0.0018(16) 0.0048(14) -0.0015(15)
C12 0.0227(17) 0.048(2) 0.0320(18) 0.0058(16) 0.0027(14) 0.0034(15)
C13 0.0342(18) 0.0304(18) 0.0299(17) 0.0043(14) 0.0138(14) -0.0004(14)
C14 0.0259(17) 0.0299(17) 0.0347(18) 0.0071(14) 0.0132(14) -0.0030(13)
C15 0.0326(18) 0.0360(19) 0.0227(16) 0.0043(14) 0.0023(14) -0.0026(14)
C16 0.042(2) 0.0359(19) 0.0219(16) 0.0011(14) 0.0051(15) -0.0067(15)
C17 0.039(2) 0.0284(18) 0.0343(18) 0.0071(14) 0.0122(15) 0.0018(15)
C18 0.050(2) 0.042(2) 0.051(2) 0.0050(18) 0.010(2) 0.0033(18)
C19 0.0294(18) 0.0367(19) 0.0299(18) 0.0068(15) 0.0035(14) 0.0067(15)
C20 0.0235(17) 0.0308(18) 0.0373(19) 0.0045(14) 0.0047(14) 0.0036(13)
C21 0.039(2) 0.0393(19) 0.0225(16) 0.0007(14) 0.0079(14) 0.0048(15)
C22 0.0352(19) 0.0385(19) 0.0232(16) 0.0060(14) 0.0102(14) 0.0059(15)
C23 0.0219(16) 0.0389(19) 0.0313(18) -0.0024(15) 0.0011(14) -0.0004(14)
C24 0.0249(16) 0.0326(17) 0.0247(16) -0.0034(13) 0.0044(13) -0.0031(13)
C25 0.0280(17) 0.0326(18) 0.0276(17) -0.0006(14) 0.0124(14) 0.0033(14)
C26 0.0323(19) 0.0349(19) 0.0388(19) -0.0037(15) 0.0121(15) 0.0089(15)
C27 0.046(2) 0.053(3) 0.060(3) -0.017(2) -0.007(2) 0.018(2)
C28 0.056(3) 0.085(4) 0.091(4) -0.033(3) -0.027(3) 0.041(3)
C29 0.077(4) 0.080(4) 0.084(4) -0.011(3) -0.014(3) 0.053(3)
C30 0.080(4) 0.048(3) 0.089(4) -0.005(3) 0.009(3) 0.034(3)
C31 0.050(2) 0.037(2) 0.065(3) -0.0059(19) 0.010(2) 0.0100(18)
C32 0.0238(16) 0.0280(17) 0.0278(16) -0.0008(13) 0.0076(13) 0.0022(13)
C33 0.0302(17) 0.0334(18) 0.0242(16) -0.0017(13) 0.0090(14) 0.0021(14)
C34 0.067(3) 0.046(2) 0.032(2) -0.0086(17) 0.0231(19) -0.020(2)
C35 0.074(3) 0.051(3) 0.048(2) -0.002(2) 0.033(2) -0.021(2)
C36 0.064(3) 0.052(2) 0.032(2) 0.0090(18) 0.0249(19) 0.010(2)
C37 0.055(2) 0.054(2) 0.0267(19) -0.0037(17) 0.0098(17) 0.001(2)
C38 0.037(2) 0.046(2) 0.0284(18) -0.0027(16) 0.0050(15) -0.0035(16)
C39 0.0356(19) 0.0287(17) 0.0242(16) -0.0011(13) 0.0107(14) -0.0067(14)
C40 0.0362(19) 0.0301(18) 0.0255(16) 0.0001(13) 0.0073(14) -0.0073(14)
C41 0.038(2) 0.0356(19) 0.0299(18) 0.0015(15) 0.0059(15) -0.0084(15)
C42 0.041(2) 0.051(2) 0.036(2) -0.0010(17) 0.0057(17) -0.0176(18)
C43 0.056(3) 0.041(2) 0.049(2) -0.0049(18) 0.009(2) -0.0203(19)
C44 0.067(3) 0.034(2) 0.058(3) -0.0063(19) 0.010(2) -0.007(2)
C45 0.047(2) 0.036(2) 0.049(2) -0.0088(17) 0.0092(18) -0.0046(17)
C46 0.0295(18) 0.051(2) 0.0279(18) -0.0053(16) 0.0087(15) 0.0020(16)
C47 0.0333(19) 0.044(2) 0.038(2) -0.0076(16) 0.0155(16) -0.0020(16)
C48 0.039(2) 0.055(3) 0.047(2) -0.0165(19) 0.0166(18) -0.0072(18)
C49 0.058(3) 0.066(3) 0.064(3) -0.030(2) 0.033(2) -0.017(2)
C50 0.088(4) 0.040(3) 0.081(4) -0.013(2) 0.044(3) -0.006(2)
C51 0.096(4) 0.044(3) 0.059(3) -0.003(2) 0.016(3) 0.016(3)
C52 0.059(3) 0.042(2) 0.049(2) -0.0105(19) 0.010(2) 0.007(2)
C53 0.0267(17) 0.0244(16) 0.0323(18) -0.0032(13) 0.0076(14) 0.0023(13)
C54 0.0290(17) 0.0244(16) 0.0310(17) -0.0018(13) 0.0082(14) -0.0003(13)
C55 0.039(2) 0.0302(18) 0.038(2) 0.0020(15) 0.0096(16) -0.0069(15)
C56 0.030(2) 0.042(2) 0.061(3) 0.0045(19) 0.0082(18) -0.0074(16)
C57 0.033(2) 0.035(2) 0.053(2) -0.0034(17) -0.0052(18) -0.0038(16)
C58 0.039(2) 0.045(2) 0.039(2) -0.0071(17) 0.0020(17) 0.0030(17)
C59 0.0324(19) 0.040(2) 0.037(2) -0.0065(16) 0.0094(15) -0.0036(15)
C60 0.0254(16) 0.0223(16) 0.0288(17) -0.0008(13) 0.0070(13) -0.0003(12)
C61 0.0258(17) 0.0245(16) 0.0306(17) 0.0016(13) 0.0050(13) 0.0006(13)
C62 0.0309(18) 0.040(2) 0.0337(19) -0.0030(15) 0.0073(15) 0.0029(15)
C63 0.034(2) 0.044(2) 0.057(2) -0.0076(19) 0.0177(18) 0.0083(17)
C64 0.0272(19) 0.041(2) 0.067(3) 0.0094(19) 0.0086(19) 0.0105(16)
C65 0.034(2) 0.059(3) 0.046(2) 0.0161(19) 0.0010(18) 0.0085(18)
C66 0.0316(19) 0.047(2) 0.0343(19) 0.0069(16) 0.0080(15) 0.0065(16)
C67 0.044(2) 0.0264(18) 0.040(2) 0.0019(15) 0.0155(17) 0.0080(15)
C68 0.047(2) 0.0315(19) 0.040(2) -0.0022(16) 0.0173(17) 0.0064(16)
C69 0.054(2) 0.036(2) 0.036(2) -0.0008(16) 0.0176(18) 0.0051(17)
C70 0.063(3) 0.045(2) 0.042(2) 0.0079(18) 0.028(2) 0.007(2)
C71 0.054(3) 0.039(2) 0.059(3) 0.0061(19) 0.026(2) -0.0023(19)
C72 0.052(3) 0.053(3) 0.064(3) 0.011(2) 0.006(2) -0.010(2)
C73 0.052(2) 0.041(2) 0.047(2) 0.0132(18) 0.010(2) -0.0011(19)
C74 0.0316(18) 0.0285(17) 0.0316(18) 0.0007(14) 0.0099(15) -0.0052(14)
C75 0.039(2) 0.0338(19) 0.0316(18) -0.0020(15) 0.0136(15) -0.0102(15)
C76 0.044(2) 0.047(2) 0.046(2) 0.0058(18) 0.0194(18) -0.0053(18)
C77 0.062(3) 0.060(3) 0.053(3) -0.001(2) 0.036(2) -0.009(2)
C78 0.074(3) 0.064(3) 0.036(2) 0.003(2) 0.025(2) -0.019(2)
C79 0.066(3) 0.068(3) 0.035(2) 0.013(2) 0.005(2) -0.004(2)
C80 0.048(2) 0.052(2) 0.039(2) 0.0069(18) 0.0138(18) -0.0026(19)
C81 0.0270(17) 0.0279(17) 0.0285(17) -0.0035(13) 0.0064(14) -0.0015(13)
C82 0.0237(16) 0.0295(17) 0.0337(18) -0.0030(14) 0.0080(14) -0.0022(13)
C83 0.0252(18) 0.069(3) 0.037(2) 0.0105(19) 0.0044(15) -0.0008(18)
C84 0.037(2) 0.102(4) 0.046(2) 0.027(2) 0.0132(19) 0.001(2)
C85 0.034(2) 0.056(3) 0.056(3) 0.011(2) 0.0210(19) -0.0026(18)
C86 0.0240(18) 0.045(2) 0.047(2) 0.0045(17) 0.0064(16) -0.0046(15)
C87 0.0258(17) 0.0382(19) 0.0362(19) 0.0022(15) 0.0046(15) 0.0001(14)
C88 0.071(4) 0.094(4) 0.068(3) 0.034(3) -0.003(3) -0.033(3)
C89 0.091(5) 0.093(5) 0.159(7) -0.012(5) 0.063(5) -0.024(4)

loop_
_atom_type_symbol
_atom_type_description
_atom_type_scat_dispersion_real
_atom_type_scat_dispersion_imag
_atom_type_scat_source
C C 0.0033 0.0016 'International Tables Vol C Tables 4.2.6.8 and 6.1.1.4'
H H 0.0000 0.0000 'International Tables Vol C Tables 4.2.6.8 and 6.1.1.4'
N N 0.0061 0.0033 'International Tables Vol C Tables 4.2.6.8 and 6.1.1.4'
O O 0.0106 0.0060 'International Tables Vol C Tables 4.2.6.8 and 6.1.1.4'
Fe Fe 0.3463 0.8444 'International Tables Vol C Tables 4.2.6.8 and 6.1.1.4'

loop_
_geom_angle_atom_site_label_1
_geom_angle_atom_site_label_2
_geom_angle_atom_site_label_3
_geom_angle
_geom_angle_site_symmetry_1
_geom_angle_site_symmetry_3
_geom_angle_publ_flag
O4 Fe1 O3 82.27(8) . . ?
O4 Fe1 O5 102.68(9) . . ?
O3 Fe1 O5 172.95(9) . . ?
O4 Fe1 O1 99.17(8) . . ?
O3 Fe1 O1 96.43(9) . . ?
O5 Fe1 O1 87.79(9) . . ?
O4 Fe1 O2 98.87(9) . . ?
O3 Fe1 O2 88.35(9) . . ?
O5 Fe1 O2 85.93(9) . . ?
O1 Fe1 O2 161.80(9) . . ?
O4 Fe1 N1 160.20(9) . . ?
O3 Fe1 N1 78.26(9) . . ?
O5 Fe1 N1 97.04(9) . . ?
O1 Fe1 N1 79.57(9) . . ?
O2 Fe1 N1 84.27(9) . . ?
O3 Fe2 O6 95.08(9) . . ?
O3 Fe2 O7 95.01(9) . . ?
O6 Fe2 O7 96.96(9) . . ?
O3 Fe2 O9 160.13(8) . . ?
O6 Fe2 O9 80.35(8) . . ?
O7 Fe2 O9 104.71(8) . . ?
O3 Fe2 O8 101.83(9) . . ?
O6 Fe2 O8 163.07(8) . . ?
O7 Fe2 O8 80.76(8) . . ?
O9 Fe2 O8 84.01(8) . . ?
O3 Fe2 O4 79.20(8) . . ?
O6 Fe2 O4 101.07(8) . . ?
O7 Fe2 O4 161.46(8) . . ?
O9 Fe2 O4 82.71(8) . . ?
O8 Fe2 O4 83.21(8) . . ?
O3 Fe2 Fe3 120.16(6) . . ?
O6 Fe2 Fe3 120.63(6) . . ?
O7 Fe2 Fe3 122.55(6) . . ?
O9 Fe2 Fe3 49.96(6) . . ?
O8 Fe2 Fe3 50.47(6) . . ?
O4 Fe2 Fe3 49.94(5) . . ?
O3 Fe2 Fe5 109.40(6) . . ?
O6 Fe2 Fe5 131.48(6) . . ?
O7 Fe2 Fe5 41.47(6) . . ?
O9 Fe2 Fe5 87.51(6) . . ?
O8 Fe2 Fe5 40.70(6) . . ?
O4 Fe2 Fe5 123.82(6) . . ?
Fe3 Fe2 Fe5 82.495(17) . . ?
O3 Fe2 Fe7 128.31(7) . . ?
O6 Fe2 Fe7 41.11(6) . . ?
O7 Fe2 Fe7 112.58(6) . . ?
O9 Fe2 Fe7 40.68(6) . . ?
O8 Fe2 Fe7 124.40(6) . . ?
O4 Fe2 Fe7 84.25(6) . . ?
Fe3 Fe2 Fe7 81.119(16) . . ?
Fe5 Fe2 Fe7 120.371(18) . . ?
O10 Fe3 O11 112.33(9) . . ?
O10 Fe3 O12 110.82(9) . . ?
O11 Fe3 O12 111.11(9) . . ?
O10 Fe3 O9 76.21(8) . . ?
O11 Fe3 O9 150.27(8) . . ?
O12 Fe3 O9 90.40(8) . . ?
O10 Fe3 O4 150.78(8) . . ?
O11 Fe3 O4 89.81(8) . . ?
O12 Fe3 O4 75.91(8) . . ?
O9 Fe3 O4 75.34(7) . . ?
O10 Fe3 O8 90.71(8) . . ?
O11 Fe3 O8 75.98(8) . . ?
O12 Fe3 O8 150.87(8) . . ?
O9 Fe3 O8 75.49(7) . . ?
O4 Fe3 O8 75.90(7) . . ?
O10 Fe3 Fe2 107.07(6) . . ?
O11 Fe3 Fe2 107.42(6) . . ?
O12 Fe3 Fe2 107.84(6) . . ?
O9 Fe3 Fe2 44.36(5) . . ?
O4 Fe3 Fe2 45.78(5) . . ?
O8 Fe3 Fe2 44.97(5) . . ?
O11 Fe4 O14 93.11(9) . . ?
O11 Fe4 O8 82.09(8) . . ?
O14 Fe4 O8 171.19(9) . . ?
O11 Fe4 O1 88.98(9) . . ?
O14 Fe4 O1 93.78(9) . . ?
O8 Fe4 O1 93.51(8) . . ?
O11 Fe4 O15 176.47(9) . . ?
O14 Fe4 O15 88.07(9) . . ?
O8 Fe4 O15 97.16(9) . . ?
O1 Fe4 O15 87.63(9) . . ?
O11 Fe4 O13 94.64(9) . . ?
O14 Fe4 O13 82.54(9) . . ?
O8 Fe4 O13 90.46(8) . . ?
O1 Fe4 O13 174.96(9) . . ?
O15 Fe4 O13 88.81(9) . . ?
O8 Fe5 O18 96.89(8) . . ?
O8 Fe5 O7 82.95(8) . . ?
O18 Fe5 O7 96.82(9) . . ?
O8 Fe5 O17 101.97(9) . . ?
O18 Fe5 O17 88.72(9) . . ?
O7 Fe5 O17 172.15(9) . . ?
O8 Fe5 O16 100.43(9) . . ?
O18 Fe5 O16 162.33(9) . . ?
O7 Fe5 O16 88.78(9) . . ?
O17 Fe5 O16 84.32(9) . . ?
O8 Fe5 N2 160.64(9) . . ?
O18 Fe5 N2 80.62(9) . . ?
O7 Fe5 N2 78.33(9) . . ?
O17 Fe5 N2 97.19(10) . . ?
O16 Fe5 N2 84.16(9) . . ?
O8 Fe5 Fe2 43.80(6) . . ?
O18 Fe5 Fe2 90.51(6) . . ?
O7 Fe5 Fe2 40.61(6) . . ?
O17 Fe5 Fe2 145.34(7) . . ?
O16 Fe5 Fe2 104.41(7) . . ?
N2 Fe5 Fe2 116.85(7) . . ?
O20 Fe6 O10 94.62(9) . . ?
O20 Fe6 O18 92.59(9) . . ?
O10 Fe6 O18 90.31(9) . . ?
O20 Fe6 O9 170.96(9) . . ?
O10 Fe6 O9 80.81(8) . . ?
O18 Fe6 O9 95.21(8) . . ?
O20 Fe6 O19 90.98(9) . . ?
O10 Fe6 O19 173.48(9) . . ?
O18 Fe6 O19 86.10(9) . . ?
O9 Fe6 O19 94.09(8) . . ?
O20 Fe6 O21 84.19(9) . . ?
O10 Fe6 O21 91.10(9) . . ?
O18 Fe6 O21 176.58(9) . . ?
O9 Fe6 O21 88.09(8) . . ?
O19 Fe6 O21 92.79(9) . . ?
O9 Fe7 O6 81.60(8) . . ?
O9 Fe7 O24 100.78(8) . . ?
O6 Fe7 O24 95.29(9) . . ?
O9 Fe7 O23 101.15(9) . . ?
O6 Fe7 O23 175.65(9) . . ?
O24 Fe7 O23 87.53(9) . . ?
O9 Fe7 O22 98.92(8) . . ?
O6 Fe7 O22 86.61(9) . . ?
O24 Fe7 O22 160.28(8) . . ?
O23 Fe7 O22 89.62(9) . . ?
O9 Fe7 N3 160.54(9) . . ?
O6 Fe7 N3 78.97(9) . . ?
O24 Fe7 N3 79.88(9) . . ?
O23 Fe7 N3 98.31(9) . . ?
O22 Fe7 N3 81.23(9) . . ?
O9 Fe7 Fe2 42.95(6) . . ?
O6 Fe7 Fe2 40.13(6) . . ?
O24 Fe7 Fe2 91.96(6) . . ?
O23 Fe7 Fe2 143.26(7) . . ?
O22 Fe7 Fe2 101.85(6) . . ?
N3 Fe7 Fe2 117.77(7) . . ?
O12 Fe8 O4 81.45(8) . . ?
O12 Fe8 O24 91.55(8) . . ?
O4 Fe8 O24 93.97(8) . . ?
O12 Fe8 O25 93.57(9) . . ?
O4 Fe8 O25 172.91(9) . . ?
O24 Fe8 O25 91.20(8) . . ?
O12 Fe8 O26 178.52(10) . . ?
O4 Fe8 O26 97.99(8) . . ?
O24 Fe8 O26 87.12(9) . . ?
O25 Fe8 O26 87.11(9) . . ?
O12 Fe8 O27 94.08(9) . . ?
O4 Fe8 O27 89.31(8) . . ?
O24 Fe8 O27 173.85(9) . . ?
O25 Fe8 O27 86.01(9) . . ?
O26 Fe8 O27 87.27(9) . . ?
C2 O1 Fe4 119.77(19) . . ?
C2 O1 Fe1 111.41(18) . . ?
Fe4 O1 Fe1 128.37(11) . . ?
C32 O2 Fe1 128.5(2) . . ?
C4 O3 Fe2 133.61(19) . . ?
C4 O3 Fe1 121.10(19) . . ?
Fe2 O3 Fe1 99.68(9) . . ?
Fe1 O4 Fe8 115.46(10) . . ?
Fe1 O4 Fe2 95.65(8) . . ?
Fe8 O4 Fe2 134.82(10) . . ?
Fe1 O4 Fe3 132.75(10) . . ?
Fe8 O4 Fe3 95.78(8) . . ?
Fe2 O4 Fe3 84.28(7) . . ?
C25 O5 Fe1 125.5(2) . . ?
C16 O6 Fe2 136.74(19) . . ?
C16 O6 Fe7 120.00(18) . . ?
Fe2 O6 Fe7 98.76(9) . . ?
C12 O7 Fe2 137.02(19) . . ?
C12 O7 Fe5 120.83(18) . . ?
Fe2 O7 Fe5 97.91(9) . . ?
Fe5 O8 Fe4 114.62(10) . . ?
Fe5 O8 Fe2 95.50(8) . . ?
Fe4 O8 Fe2 135.85(10) . . ?
Fe5 O8 Fe3 134.61(10) . . ?
Fe4 O8 Fe3 94.71(8) . . ?
Fe2 O8 Fe3 84.56(7) . . ?
Fe7 O9 Fe6 116.51(10) . . ?
Fe7 O9 Fe2 96.37(8) . . ?
Fe6 O9 Fe2 131.90(10) . . ?
Fe7 O9 Fe3 132.10(10) . . ?
Fe6 O9 Fe3 95.39(8) . . ?
Fe2 O9 Fe3 85.67(7) . . ?
C22 O10 Fe3 121.96(18) . . ?
C22 O10 Fe6 130.44(19) . . ?
Fe3 O10 Fe6 107.56(9) . . ?
C20 O11 Fe3 121.56(19) . . ?
C20 O11 Fe4 130.86(19) . . ?
Fe3 O11 Fe4 107.12(10) . . ?
C24 O12 Fe3 120.85(18) . . ?
C24 O12 Fe8 131.91(18) . . ?
Fe3 O12 Fe8 106.83(9) . . ?
C74 O13 Fe4 132.3(2) . . ?
C67 O14 Fe4 136.7(2) . . ?
C39 O15 Fe4 137.5(2) . . ?
C39 O16 Fe5 125.4(2) . . ?
C74 O17 Fe5 128.7(2) . . ?
C10 O18 Fe5 111.28(18) . . ?
C10 O18 Fe6 117.49(18) . . ?
Fe5 O18 Fe6 130.10(11) . . ?
C60 O19 Fe6 137.3(2) . . ?
C46 O20 Fe6 136.8(2) . . ?
C53 O21 Fe6 137.8(2) . . ?
C60 O22 Fe7 129.5(2) . . ?
C53 O23 Fe7 124.5(2) . . ?
C14 O24 Fe8 121.17(18) . . ?
C14 O24 Fe7 111.61(17) . . ?
Fe8 O24 Fe7 127.17(10) . . ?
C81 O25 Fe8 138.4(2) . . ?
C32 O26 Fe8 136.3(2) . . ?
C25 O27 Fe8 135.9(2) . . ?
C18 O31 H31 109.5 . . ?
C6 O32 H32 109.5 . . ?
C8 O33 H33 109.5 . . ?
C3 N1 C5 112.0(2) . . ?
C3 N1 C1 111.3(3) . . ?
C5 N1 C1 110.6(3) . . ?
C3 N1 Fe1 104.21(18) . . ?
C5 N1 Fe1 112.81(19) . . ?
C1 N1 Fe1 105.56(19) . . ?
C11 N2 C9 111.6(3) . . ?
C11 N2 C7 112.4(3) . . ?
C9 N2 C7 112.3(3) . . ?
C11 N2 Fe5 104.89(19) . . ?
C9 N2 Fe5 104.85(18) . . ?
C7 N2 Fe5 110.23(19) . . ?
C15 N3 C13 111.2(2) . . ?
C15 N3 C17 113.8(2) . . ?
C13 N3 C17 111.4(2) . . ?
C15 N3 Fe7 103.46(18) . . ?
C13 N3 Fe7 105.85(18) . . ?
C17 N3 Fe7 110.60(19) . . ?
C23 N4 C21 114.0(3) . . ?
C23 N4 C19 113.7(3) . . ?
C21 N4 C19 113.3(3) . . ?
N1 C1 C2 109.3(3) . . ?
N1 C1 H1B 109.8 . . ?
C2 C1 H1B 109.8 . . ?
N1 C1 H1A 109.8 . . ?
C2 C1 H1A 109.8 . . ?
H1B C1 H1A 108.3 . . ?
O1 C2 C1 108.0(3) . . ?
O1 C2 H2B 110.1 . . ?
C1 C2 H2B 110.1 . . ?
O1 C2 H2A 110.1 . . ?
C1 C2 H2A 110.1 . . ?
H2B C2 H2A 108.4 . . ?
N1 C3 C4 110.4(3) . . ?
N1 C3 H3B 109.6 . . ?
C4 C3 H3B 109.6 . . ?
N1 C3 H3A 109.6 . . ?
C4 C3 H3A 109.6 . . ?
H3B C3 H3A 108.1 . . ?
O3 C4 C3 107.3(3) . . ?
O3 C4 H4B 110.3 . . ?
C3 C4 H4B 110.3 . . ?
O3 C4 H4A 110.3 . . ?
C3 C4 H4A 110.3 . . ?
H4B C4 H4A 108.5 . . ?
N1 C5 C6 115.3(3) . . ?
N1 C5 H5B 108.5 . . ?
C6 C5 H5B 108.5 . . ?
N1 C5 H5A 108.5 . . ?
C6 C5 H5A 108.5 . . ?
H5B C5 H5A 107.5 . . ?
O32 C6 C5 110.9(3) . . ?
O32 C6 H6B 109.5 . . ?
C5 C6 H6B 109.5 . . ?
O32 C6 H6A 109.5 . . ?
C5 C6 H6A 109.5 . . ?
H6B C6 H6A 108.0 . . ?
N2 C7 C8 117.2(3) . . ?
N2 C7 H7B 108.0 . . ?
C8 C7 H7B 108.0 . . ?
N2 C7 H7A 108.0 . . ?
C8 C7 H7A 108.0 . . ?
H7B C7 H7A 107.2 . . ?
O33 C8 C7 107.6(3) . . ?
O33 C8 H8B 110.2 . . ?
C7 C8 H8B 110.2 . . ?
O33 C8 H8A 110.2 . . ?
C7 C8 H8A 110.2 . . ?
H8B C8 H8A 108.5 . . ?
N2 C9 C10 109.0(3) . . ?
N2 C9 H9B 109.9 . . ?
C10 C9 H9B 109.9 . . ?
N2 C9 H9A 109.9 . . ?
C10 C9 H9A 109.9 . . ?
H9B C9 H9A 108.3 . . ?
O18 C10 C9 107.2(3) . . ?
O18 C10 H10B 110.3 . . ?
C9 C10 H10B 110.3 . . ?
O18 C10 H10A 110.3 . . ?
C9 C10 H10A 110.3 . . ?
H10B C10 H10A 108.5 . . ?
N2 C11 C12 109.9(3) . . ?
N2 C11 H11B 109.7 . . ?
C12 C11 H11B 109.7 . . ?
N2 C11 H11A 109.7 . . ?
C12 C11 H11A 109.7 . . ?
H11B C11 H11A 108.2 . . ?
O7 C12 C11 108.0(3) . . ?
O7 C12 H12B 110.1 . . ?
C11 C12 H12B 110.1 . . ?
O7 C12 H12A 110.1 . . ?
C11 C12 H12A 110.1 . . ?
H12B C12 H12A 108.4 . . ?
N3 C13 C14 109.4(2) . . ?
N3 C13 H13B 109.8 . . ?
C14 C13 H13B 109.8 . . ?
N3 C13 H13A 109.8 . . ?
C14 C13 H13A 109.8 . . ?
H13B C13 H13A 108.2 . . ?
O24 C14 C13 108.0(2) . . ?
O24 C14 H14B 110.1 . . ?
C13 C14 H14B 110.1 . . ?
O24 C14 H14A 110.1 . . ?
C13 C14 H14A 110.1 . . ?
H14B C14 H14A 108.4 . . ?
N3 C15 C16 110.4(3) . . ?
N3 C15 H15B 109.6 . . ?
C16 C15 H15B 109.6 . . ?
N3 C15 H15A 109.6 . . ?
C16 C15 H15A 109.6 . . ?
H15B C15 H15A 108.1 . . ?
O6 C16 C15 107.4(3) . . ?
O6 C16 H16B 110.2 . . ?
C15 C16 H16B 110.2 . . ?
O6 C16 H16A 110.2 . . ?
C15 C16 H16A 110.2 . . ?
H16B C16 H16A 108.5 . . ?
N3 C17 C18 118.3(3) . . ?
N3 C17 H17B 107.7 . . ?
C18 C17 H17B 107.7 . . ?
N3 C17 H17A 107.7 . . ?
C18 C17 H17A 107.7 . . ?
H17B C17 H17A 107.1 . . ?
O31 C18 C17 113.9(3) . . ?
O31 C18 H18B 108.8 . . ?
C17 C18 H18B 108.8 . . ?
O31 C18 H18A 108.8 . . ?
C17 C18 H18A 108.8 . . ?
H18B C18 H18A 107.7 . . ?
N4 C19 C20 107.6(3) . . ?
N4 C19 H19B 110.2 . . ?
C20 C19 H19B 110.2 . . ?
N4 C19 H19A 110.2 . . ?
C20 C19 H19A 110.2 . . ?
H19B C19 H19A 108.5 . . ?
O11 C20 C19 106.3(3) . . ?
O11 C20 H20B 110.5 . . ?
C19 C20 H20B 110.5 . . ?
O11 C20 H20A 110.5 . . ?
C19 C20 H20A 110.5 . . ?
H20B C20 H20A 108.7 . . ?
N4 C21 C22 108.6(3) . . ?
N4 C21 H21B 110.0 . . ?
C22 C21 H21B 110.0 . . ?
N4 C21 H21A 110.0 . . ?
C22 C21 H21A 110.0 . . ?
H21B C21 H21A 108.4 . . ?
O10 C22 C21 107.5(3) . . ?
O10 C22 H22B 110.2 . . ?
C21 C22 H22B 110.2 . . ?
O10 C22 H22A 110.2 . . ?
C21 C22 H22A 110.2 . . ?
H22B C22 H22A 108.5 . . ?
N4 C23 C24 107.9(2) . . ?
N4 C23 H23B 110.1 . . ?
C24 C23 H23B 110.1 . . ?
N4 C23 H23A 110.1 . . ?
C24 C23 H23A 110.1 . . ?
H23B C23 H23A 108.4 . . ?
O12 C24 C23 107.1(2) . . ?
O12 C24 H24B 110.3 . . ?
C23 C24 H24B 110.3 . . ?
O12 C24 H24A 110.3 . . ?
C23 C24 H24A 110.3 . . ?
H24B C24 H24A 108.5 . . ?
O27 C25 O5 125.2(3) . . ?
O27 C25 C26 117.5(3) . . ?
O5 C25 C26 117.3(3) . . ?
C27 C26 C31 119.6(4) . . ?
C27 C26 C25 119.5(3) . . ?
C31 C26 C25 120.9(3) . . ?
C26 C27 C28 120.6(4) . . ?
C26 C27 H27A 119.7 . . ?
C28 C27 H27A 119.7 . . ?
C29 C28 C27 119.6(5) . . ?
C29 C28 H28A 120.2 . . ?
C27 C28 H28A 120.2 . . ?
C30 C29 C28 120.4(4) . . ?
C30 C29 H29A 119.8 . . ?
C28 C29 H29A 119.8 . . ?
C29 C30 C31 120.3(4) . . ?
C29 C30 H30A 119.8 . . ?
C31 C30 H30A 119.8 . . ?
C26 C31 C30 119.5(4) . . ?
C26 C31 H31A 120.3 . . ?
C30 C31 H31A 120.3 . . ?
O2 C32 O26 124.6(3) . . ?
O2 C32 C33 118.7(3) . . ?
O26 C32 C33 116.7(3) . . ?
C34 C33 C38 119.1(3) . . ?
C34 C33 C32 119.9(3) . . ?
C38 C33 C32 120.9(3) . . ?
C33 C34 C35 120.8(4) . . ?
C33 C34 H34A 119.6 . . ?
C35 C34 H34A 119.6 . . ?
C36 C35 C34 119.9(4) . . ?
C36 C35 H35A 120.0 . . ?
C34 C35 H35A 120.0 . . ?
C37 C36 C35 119.8(3) . . ?
C37 C36 H36A 120.1 . . ?
C35 C36 H36A 120.1 . . ?
C36 C37 C38 120.8(4) . . ?
C36 C37 H37A 119.6 . . ?
C38 C37 H37A 119.6 . . ?
C37 C38 C33 119.5(3) . . ?
C37 C38 H38A 120.2 . . ?
C33 C38 H38A 120.2 . . ?
O15 C39 O16 125.7(3) . . ?
O15 C39 C40 116.4(3) . . ?
O16 C39 C40 117.9(3) . . ?
C45 C40 C41 119.0(3) . . ?
C45 C40 C39 120.6(3) . . ?
C41 C40 C39 120.3(3) . . ?
C40 C41 C42 120.1(3) . . ?
C40 C41 H41A 120.0 . . ?
C42 C41 H41A 120.0 . . ?
C43 C42 C41 119.8(4) . . ?
C43 C42 H42A 120.1 . . ?
C41 C42 H42A 120.1 . . ?
C42 C43 C44 120.8(4) . . ?
C42 C43 H43A 119.6 . . ?
C44 C43 H43A 119.6 . . ?
C43 C44 C45 119.6(4) . . ?
C43 C44 H44A 120.2 . . ?
C45 C44 H44A 120.2 . . ?
C40 C45 C44 120.7(4) . . ?
C40 C45 H45A 119.7 . . ?
C44 C45 H45A 119.7 . . ?
O29 C46 O20 122.3(3) . . ?
O29 C46 C47 119.4(3) . . ?
O20 C46 C47 118.3(3) . . ?
C52 C47 C48 119.2(4) . . ?
C52 C47 C46 121.5(3) . . ?
C48 C47 C46 119.3(3) . . ?
C49 C48 C47 119.7(4) . . ?
C49 C48 H48A 120.1 . . ?
C47 C48 H48A 120.1 . . ?
C48 C49 C50 120.9(4) . . ?
C48 C49 H49A 119.6 . . ?
C50 C49 H49A 119.6 . . ?
C51 C50 C49 119.3(4) . . ?
C51 C50 H50A 120.4 . . ?
C49 C50 H50A 120.4 . . ?
C50 C51 C52 119.6(5) . . ?
C50 C51 H51A 120.2 . . ?
C52 C51 H51A 120.2 . . ?
C47 C52 C51 121.3(4) . . ?
C47 C52 H52A 119.4 . . ?
C51 C52 H52A 119.4 . . ?
O21 C53 O23 125.4(3) . . ?
O21 C53 C54 116.9(3) . . ?
O23 C53 C54 117.7(3) . . ?
C55 C54 C59 119.4(3) . . ?
C55 C54 C53 120.7(3) . . ?
C59 C54 C53 119.6(3) . . ?
C54 C55 C56 119.7(3) . . ?
C54 C55 H55A 120.1 . . ?
C56 C55 H55A 120.1 . . ?
C57 C56 C55 120.5(4) . . ?
C57 C56 H56A 119.8 . . ?
C55 C56 H56A 119.8 . . ?
C58 C57 C56 120.0(3) . . ?
C58 C57 H57A 120.0 . . ?
C56 C57 H57A 120.0 . . ?
C57 C58 C59 120.6(4) . . ?
C57 C58 H58A 119.7 . . ?
C59 C58 H58A 119.7 . . ?
C58 C59 C54 119.8(3) . . ?
C58 C59 H59A 120.1 . . ?
C54 C59 H59A 120.1 . . ?
O22 C60 O19 125.1(3) . . ?
O22 C60 C61 117.4(3) . . ?
O19 C60 C61 117.6(3) . . ?
C62 C61 C66 119.5(3) . . ?
C62 C61 C60 120.3(3) . . ?
C66 C61 C60 120.2(3) . . ?
C63 C62 C61 119.9(3) . . ?
C63 C62 H62A 120.1 . . ?
C61 C62 H62A 120.1 . . ?
C62 C63 C64 120.5(4) . . ?
C62 C63 H63A 119.8 . . ?
C64 C63 H63A 119.8 . . ?
C65 C64 C63 120.2(3) . . ?
C65 C64 H64A 119.9 . . ?
C63 C64 H64A 119.9 . . ?
C64 C65 C66 120.2(4) . . ?
C64 C65 H65A 119.9 . . ?
C66 C65 H65A 119.9 . . ?
C65 C66 C61 119.7(3) . . ?
C65 C66 H66A 120.1 . . ?
C61 C66 H66A 120.1 . . ?
O28 C67 O14 123.9(3) . . ?
O28 C67 C68 119.3(3) . . ?
O14 C67 C68 116.7(3) . . ?
C73 C68 C69 119.3(4) . . ?
C73 C68 C67 120.7(3) . . ?
C69 C68 C67 119.9(3) . . ?
C70 C69 C68 119.9(4) . . ?
C70 C69 H69A 120.1 . . ?
C68 C69 H69A 120.1 . . ?
C69 C70 C71 120.5(4) . . ?
C69 C70 H70A 119.8 . . ?
C71 C70 H70A 119.8 . . ?
C72 C71 C70 119.8(4) . . ?
C72 C71 H71A 120.1 . . ?
C70 C71 H71A 120.1 . . ?
C71 C72 C73 119.8(4) . . ?
C71 C72 H72A 120.1 . . ?
C73 C72 H72A 120.1 . . ?
C68 C73 C72 120.7(4) . . ?
C68 C73 H73A 119.6 . . ?
C72 C73 H73A 119.6 . . ?
O13 C74 O17 124.7(3) . . ?
O13 C74 C75 118.9(3) . . ?
O17 C74 C75 116.3(3) . . ?
C80 C75 C76 119.4(3) . . ?
C80 C75 C74 120.5(3) . . ?
C76 C75 C74 120.1(3) . . ?
C77 C76 C75 120.4(4) . . ?
C77 C76 H76A 119.8 . . ?
C75 C76 H76A 119.8 . . ?
C78 C77 C76 120.3(4) . . ?
C78 C77 H77A 119.8 . . ?
C76 C77 H77A 119.8 . . ?
C77 C78 C79 119.9(4) . . ?
C77 C78 H78A 120.1 . . ?
C79 C78 H78A 120.1 . . ?
C78 C79 C80 120.5(4) . . ?
C78 C79 H79A 119.7 . . ?
C80 C79 H79A 119.7 . . ?
C75 C80 C79 119.4(4) . . ?
C75 C80 H80A 120.3 . . ?
C79 C80 H80A 120.3 . . ?
O30 C81 O25 124.8(3) . . ?
O30 C81 C82 119.7(3) . . ?
O25 C81 C82 115.6(3) . . ?
C83 C82 C87 118.5(3) . . ?
C83 C82 C81 120.3(3) . . ?
C87 C82 C81 121.1(3) . . ?
C82 C83 C84 120.1(3) . . ?
C82 C83 H83A 119.9 . . ?
C84 C83 H83A 119.9 . . ?
C85 C84 C83 120.2(4) . . ?
C85 C84 H84A 119.9 . . ?
C83 C84 H84A 119.9 . . ?
C86 C85 C84 120.0(4) . . ?
C86 C85 H85A 120.0 . . ?
C84 C85 H85A 120.0 . . ?
C85 C86 C87 120.1(3) . . ?
C85 C86 H86A 120.0 . . ?
C87 C86 H86A 120.0 . . ?
C86 C87 C82 121.1(3) . . ?
C86 C87 H87A 119.4 . . ?
C82 C87 H87A 119.4 . . ?
N5 C88 C89 176.6(8) . . ?
C88 C89 H89C 109.5 . . ?
C88 C89 H89B 109.5 . . ?
H89C C89 H89B 109.5 . . ?
C88 C89 H89A 109.5 . . ?
H89C C89 H89A 109.5 . . ?
H89B C89 H89A 109.5 . . ?

loop_
_geom_bond_atom_site_label_1
_geom_bond_atom_site_label_2
_geom_bond_distance
_geom_bond_site_symmetry_2
_geom_bond_publ_flag
Fe1 O4 1.938(2) . ?
Fe1 O3 1.975(2) . ?
Fe1 O5 1.996(2) . ?
Fe1 O1 2.011(2) . ?
Fe1 O2 2.074(2) . ?
Fe1 N1 2.265(3) . ?
Fe2 O3 1.939(2) . ?
Fe2 O6 1.941(2) . ?
Fe2 O7 1.952(2) . ?
Fe2 O9 2.040(2) . ?
Fe2 O8 2.065(2) . ?
Fe2 O4 2.095(2) . ?
Fe2 Fe3 2.9093(6) . ?
Fe2 Fe5 2.9701(6) . ?
Fe2 Fe7 2.9758(6) . ?
Fe3 O10 1.929(2) . ?
Fe3 O11 1.934(2) . ?
Fe3 O12 1.939(2) . ?
Fe3 O9 2.234(2) . ?
Fe3 O4 2.238(2) . ?
Fe3 O8 2.254(2) . ?
Fe4 O11 1.954(2) . ?
Fe4 O14 1.986(2) . ?
Fe4 O8 1.991(2) . ?
Fe4 O1 1.997(2) . ?
Fe4 O15 2.032(2) . ?
Fe4 O13 2.092(2) . ?
Fe5 O8 1.946(2) . ?
Fe5 O18 1.981(2) . ?
Fe5 O7 1.986(2) . ?
Fe5 O17 1.989(2) . ?
Fe5 O16 2.074(2) . ?
Fe5 N2 2.252(3) . ?
Fe6 O20 1.957(2) . ?
Fe6 O10 1.968(2) . ?
Fe6 O18 1.984(2) . ?
Fe6 O9 2.012(2) . ?
Fe6 O19 2.043(2) . ?
Fe6 O21 2.072(2) . ?
Fe7 O9 1.952(2) . ?
Fe7 O6 1.980(2) . ?
Fe7 O24 1.993(2) . ?
Fe7 O23 2.003(2) . ?
Fe7 O22 2.050(2) . ?
Fe7 N3 2.269(2) . ?
Fe8 O12 1.968(2) . ?
Fe8 O4 1.985(2) . ?
Fe8 O24 1.992(2) . ?
Fe8 O25 1.996(2) . ?
Fe8 O26 2.023(2) . ?
Fe8 O27 2.078(2) . ?
O1 C2 1.423(4) . ?
O2 C32 1.255(4) . ?
O3 C4 1.409(3) . ?
O5 C25 1.265(4) . ?
O6 C16 1.418(4) . ?
O7 C12 1.419(4) . ?
O10 C22 1.428(4) . ?
O11 C20 1.436(4) . ?
O12 C24 1.427(3) . ?
O13 C74 1.259(4) . ?
O14 C67 1.307(4) . ?
O15 C39 1.256(4) . ?
O16 C39 1.260(4) . ?
O17 C74 1.266(4) . ?
O18 C10 1.442(4) . ?
O19 C60 1.260(4) . ?
O20 C46 1.297(4) . ?
O21 C53 1.255(4) . ?
O22 C60 1.256(4) . ?
O23 C53 1.271(4) . ?
O24 C14 1.437(3) . ?
O25 C81 1.287(4) . ?
O26 C32 1.265(4) . ?
O27 C25 1.249(4) . ?
O28 C67 1.238(4) . ?
O29 C46 1.240(4) . ?
O30 C81 1.235(4) . ?
O31 C18 1.421(5) . ?
O31 H31 0.8400 . ?
O32 C6 1.426(4) . ?
O32 H32 0.8400 . ?
O33 C8 1.426(4) . ?
O33 H33 0.8400 . ?
N1 C3 1.482(4) . ?
N1 C5 1.484(4) . ?
N1 C1 1.498(4) . ?
N2 C11 1.482(4) . ?
N2 C9 1.489(4) . ?
N2 C7 1.500(4) . ?
N3 C15 1.487(4) . ?
N3 C13 1.492(4) . ?
N3 C17 1.501(4) . ?
N4 C23 1.470(4) . ?
N4 C21 1.470(4) . ?
N4 C19 1.472(4) . ?
N5 C88 1.123(8) . ?
C1 C2 1.501(5) . ?
C1 H1B 0.9900 . ?
C1 H1A 0.9900 . ?
C2 H2B 0.9900 . ?
C2 H2A 0.9900 . ?
C3 C4 1.518(4) . ?
C3 H3B 0.9900 . ?
C3 H3A 0.9900 . ?
C4 H4B 0.9900 . ?
C4 H4A 0.9900 . ?
C5 C6 1.514(4) . ?
C5 H5B 0.9900 . ?
C5 H5A 0.9900 . ?
C6 H6B 0.9900 . ?
C6 H6A 0.9900 . ?
C7 C8 1.507(5) . ?
C7 H7B 0.9900 . ?
C7 H7A 0.9900 . ?
C8 H8B 0.9900 . ?
C8 H8A 0.9900 . ?
C9 C10 1.504(4) . ?
C9 H9B 0.9900 . ?
C9 H9A 0.9900 . ?
C10 H10B 0.9900 . ?
C10 H10A 0.9900 . ?
C11 C12 1.528(5) . ?
C11 H11B 0.9900 . ?
C11 H11A 0.9900 . ?
C12 H12B 0.9900 . ?
C12 H12A 0.9900 . ?
C13 C14 1.512(4) . ?
C13 H13B 0.9900 . ?
C13 H13A 0.9900 . ?
C14 H14B 0.9900 . ?
C14 H14A 0.9900 . ?
C15 C16 1.522(5) . ?
C15 H15B 0.9900 . ?
C15 H15A 0.9900 . ?
C16 H16B 0.9900 . ?
C16 H16A 0.9900 . ?
C17 C18 1.505(5) . ?
C17 H17B 0.9900 . ?
C17 H17A 0.9900 . ?
C18 H18B 0.9900 . ?
C18 H18A 0.9900 . ?
C19 C20 1.506(5) . ?
C19 H19B 0.9900 . ?
C19 H19A 0.9900 . ?
C20 H20B 0.9900 . ?
C20 H20A 0.9900 . ?
C21 C22 1.514(5) . ?
C21 H21B 0.9900 . ?
C21 H21A 0.9900 . ?
C22 H22B 0.9900 . ?
C22 H22A 0.9900 . ?
C23 C24 1.515(4) . ?
C23 H23B 0.9900 . ?
C23 H23A 0.9900 . ?
C24 H24B 0.9900 . ?
C24 H24A 0.9900 . ?
C25 C26 1.499(4) . ?
C26 C27 1.377(5) . ?
C26 C31 1.389(5) . ?
C27 C28 1.385(5) . ?
C27 H27A 0.9500 . ?
C28 C29 1.375(7) . ?
C28 H28A 0.9500 . ?
C29 C30 1.369(7) . ?
C29 H29A 0.9500 . ?
C30 C31 1.390(6) . ?
C30 H30A 0.9500 . ?
C31 H31A 0.9500 . ?
C32 C33 1.500(4) . ?
C33 C34 1.378(5) . ?
C33 C38 1.388(4) . ?
C34 C35 1.383(5) . ?
C34 H34A 0.9500 . ?
C35 C36 1.372(5) . ?
C35 H35A 0.9500 . ?
C36 C37 1.372(5) . ?
C36 H36A 0.9500 . ?
C37 C38 1.387(5) . ?
C37 H37A 0.9500 . ?
C38 H38A 0.9500 . ?
C39 C40 1.508(4) . ?
C40 C45 1.382(5) . ?
C40 C41 1.386(5) . ?
C41 C42 1.394(5) . ?
C41 H41A 0.9500 . ?
C42 C43 1.366(6) . ?
C42 H42A 0.9500 . ?
C43 C44 1.372(6) . ?
C43 H43A 0.9500 . ?
C44 C45 1.386(5) . ?
C44 H44A 0.9500 . ?
C45 H45A 0.9500 . ?
C46 C47 1.481(5) . ?
C47 C52 1.363(5) . ?
C47 C48 1.398(5) . ?
C48 C49 1.367(6) . ?
C48 H48A 0.9500 . ?
C49 C50 1.386(7) . ?
C49 H49A 0.9500 . ?
C50 C51 1.381(6) . ?
C50 H50A 0.9500 . ?
C51 C52 1.383(6) . ?
C51 H51A 0.9500 . ?
C52 H52A 0.9500 . ?
C53 C54 1.502(4) . ?
C54 C55 1.385(4) . ?
C54 C59 1.394(5) . ?
C55 C56 1.387(5) . ?
C55 H55A 0.9500 . ?
C56 C57 1.373(5) . ?
C56 H56A 0.9500 . ?
C57 C58 1.368(5) . ?
C57 H57A 0.9500 . ?
C58 C59 1.381(5) . ?
C58 H58A 0.9500 . ?
C59 H59A 0.9500 . ?
C60 C61 1.498(4) . ?
C61 C62 1.392(4) . ?
C61 C66 1.396(4) . ?
C62 C63 1.379(5) . ?
C62 H62A 0.9500 . ?
C63 C64 1.379(5) . ?
C63 H63A 0.9500 . ?
C64 C65 1.377(5) . ?
C64 H64A 0.9500 . ?
C65 C66 1.387(5) . ?
C65 H65A 0.9500 . ?
C66 H66A 0.9500 . ?
C67 C68 1.494(5) . ?
C68 C73 1.370(5) . ?
C68 C69 1.403(5) . ?
C69 C70 1.379(5) . ?
C69 H69A 0.9500 . ?
C70 C71 1.384(6) . ?
C70 H70A 0.9500 . ?
C71 C72 1.381(6) . ?
C71 H71A 0.9500 . ?
C72 C73 1.394(5) . ?
C72 H72A 0.9500 . ?
C73 H73A 0.9500 . ?
C74 C75 1.500(4) . ?
C75 C80 1.389(5) . ?
C75 C76 1.395(5) . ?
C76 C77 1.378(5) . ?
C76 H76A 0.9500 . ?
C77 C78 1.371(6) . ?
C77 H77A 0.9500 . ?
C78 C79 1.385(6) . ?
C78 H78A 0.9500 . ?
C79 C80 1.391(5) . ?
C79 H79A 0.9500 . ?
C80 H80A 0.9500 . ?
C81 C82 1.504(4) . ?
C82 C83 1.384(5) . ?
C82 C87 1.385(4) . ?
C83 C84 1.389(5) . ?
C83 H83A 0.9500 . ?
C84 C85 1.379(5) . ?
C84 H84A 0.9500 . ?
C85 C86 1.363(5) . ?
C85 H85A 0.9500 . ?
C86 C87 1.379(5) . ?
C86 H86A 0.9500 . ?
C87 H87A 0.9500 . ?
C88 C89 1.411(8) . ?
C89 H89C 0.9800 . ?
C89 H89B 0.9800 . ?
C89 H89A 0.9800 . ?

loop_
_geom_hbond_atom_site_label_D
_geom_hbond_atom_site_label_H
_geom_hbond_atom_site_label_A
_geom_hbond_distance_DH
_geom_hbond_distance_HA
_geom_hbond_distance_DA
_geom_hbond_angle_DHA
_geom_hbond_site_symmetry_A
O31 H31 O28 0.84 1.98 2.795(4) 162.9 2_655
O32 H32 O30 0.84 1.87 2.700(3) 171.0 4_545
O33 H33 O32 0.84 1.91 2.731(4) 163.6 4_546
